data_2227503
loop_
_publ_author_name
'Tian, Zhongzhen'
'Dong, Haijun'
'Li, Dongmei'
'Wang, Gaolei'

_publ_section_title
;
 (<i>E</i>)-1-[(1,3-Dioxan-4-yl)methyl]-2-(nitromethylidene)imidazolidine
;
_journal_coeditor_code HB5607
_journal_issue 9
_journal_name_full 'Acta Crystallographica Section E'
_journal_page_first o2359
_journal_paper_doi 10.1107/S1600536810032691
_journal_volume 66
_journal_year 2010
_chemical_formula_iupac 'C9 H15 N3 O4'
_chemical_formula_moiety 'C9 H15 N3 O4'
_chemical_formula_sum 'C9 H15 N3 O4'
_chemical_formula_weight 229.24
_chemical_name_systematic
;
(<i>E</i>)-1-[(1,3-Dioxan-4-yl)methyl]-2-(nitromethylidene)imidazolidine
;
_space_group_IT_number 14
_symmetry_cell_setting monoclinic
_symmetry_space_group_name_Hall '-P 2yn'
_symmetry_space_group_name_H-M 'P 1 21/n 1'
_atom_sites_solution_hydrogens geom
_atom_sites_solution_primary direct
_atom_sites_solution_secondary difmap
_audit_creation_method SHELXL-97
_cell_angle_alpha 90.00
_cell_angle_beta 90.00
_cell_angle_gamma 90.00
_cell_formula_units_Z 4
_cell_length_a 5.0138(4)
_cell_length_b 9.8092(9)
_cell_length_c 21.7162(18)
_cell_measurement_reflns_used 2831
_cell_measurement_temperature 296(2)
_cell_measurement_theta_max 28.6936
_cell_measurement_theta_min 3.4909
_cell_volume 1068.03(16)
_computing_cell_refinement 'SAINT (Bruker, 2005)'
_computing_data_collection 'APEX2 (Bruker, 2005)'
_computing_data_reduction 'SAINT (Bruker, 2005)'
_computing_molecular_graphics 'SHELXTL (Sheldrick, 2008)'
_computing_publication_material 'WinGX (Farrugia, 1999)'
_computing_structure_refinement 'SHELXL97 (Sheldrick, 2008)'
_computing_structure_solution 'SIR97 (Altomare <i>et al.</i>, 1999)'
_diffrn_ambient_temperature 296(2)
_diffrn_measured_fraction_theta_full 0.992
_diffrn_measured_fraction_theta_max 0.992
_diffrn_measurement_device_type 'Bruker APEXII CCD'
_diffrn_measurement_method '\f and \w scans'
_diffrn_radiation_monochromator graphite
_diffrn_radiation_source 'fine-focus sealed tube'
_diffrn_radiation_type MoK\a
_diffrn_radiation_wavelength 0.71073
_diffrn_reflns_av_R_equivalents 0.0217
_diffrn_reflns_av_sigmaI/netI 0.0251
_diffrn_reflns_limit_h_max 6
_diffrn_reflns_limit_h_min -6
_diffrn_reflns_limit_k_max 11
_diffrn_reflns_limit_k_min -11
_diffrn_reflns_limit_l_max 26
_diffrn_reflns_limit_l_min -26
_diffrn_reflns_number 5866
_diffrn_reflns_theta_full 25.35
_diffrn_reflns_theta_max 25.35
_diffrn_reflns_theta_min 3.50
_diffrn_standards_number 0
_exptl_absorpt_coefficient_mu 0.113
_exptl_absorpt_correction_T_max 0.982
_exptl_absorpt_correction_T_min 0.954
_exptl_absorpt_correction_type multi-scan
_exptl_absorpt_process_details '(SADABS; Bruker, 2005)'
_exptl_crystal_colour colourless
_exptl_crystal_density_diffrn 1.426
_exptl_crystal_density_method 'not measured'
_exptl_crystal_description prism
_exptl_crystal_F_000 488
_exptl_crystal_size_max 0.42
_exptl_crystal_size_mid 0.26
_exptl_crystal_size_min 0.16
_refine_diff_density_max 0.349
_refine_diff_density_min -0.278
_refine_ls_extinction_method none
_refine_ls_goodness_of_fit_ref 1.095
_refine_ls_hydrogen_treatment constr
_refine_ls_matrix_type full
_refine_ls_number_parameters 145
_refine_ls_number_reflns 1933
_refine_ls_number_restraints 0
_refine_ls_restrained_S_all 1.095
_refine_ls_R_factor_all 0.0721
_refine_ls_R_factor_gt 0.0535
_refine_ls_shift/su_max 0.000
_refine_ls_shift/su_mean 0.000
_refine_ls_structure_factor_coef Fsqd
_refine_ls_weighting_details 'calc w=1/[\s^2^(Fo^2^)+(0.1126P)^2^] where P=(Fo^2^+2Fc^2^)/3'
_refine_ls_weighting_scheme calc
_refine_ls_wR_factor_gt 0.1630
_refine_ls_wR_factor_ref 0.1736
_reflns_number_gt 1395
_reflns_number_total 1933
_reflns_threshold_expression I>2sigma(I)
_cod_data_source_file hb5607.cif
_cod_data_source_block I
_cod_original_sg_symbol_Hall '-P 2yn '
_cod_original_sg_symbol_H-M 'P 21/n'
_cod_database_code 2227503
_cod_database_fobs_code 2227503

loop_
_symmetry_equiv_pos_as_xyz
'x, y, z'
'-x+1/2, y+1/2, -z+1/2'
'-x, -y, -z'
'x-1/2, -y-1/2, z-1/2'

loop_
_atom_site_type_symbol
_atom_site_label
_atom_site_fract_x
_atom_site_fract_y
_atom_site_fract_z
_atom_site_U_iso_or_equiv
_atom_site_adp_type
_atom_site_calc_flag
_atom_site_refinement_flags
_atom_site_occupancy
_atom_site_disorder_assembly
_atom_site_disorder_group
O O2 0.7955(3) 0.71286(16) 0.23056(8) 0.0532(5) Uani d . 1 . .
N N1 0.7422(4) 0.58813(19) 0.22961(9) 0.0420(5) Uani d . 1 . .
C C2 0.3945(4) 0.6124(2) 0.30617(10) 0.0343(5) Uani d . 1 . .
O O3 0.2691(4) 0.39753(16) 0.44986(7) 0.0536(5) Uani d . 1 . .
N N2 0.4042(4) 0.74655(19) 0.31417(9) 0.0435(5) Uani d . 1 . .
H H2 0.5038 0.8003 0.2930 0.052 Uiso calc R 1 . .
C C1 0.5501(4) 0.5344(2) 0.26581(10) 0.0390(6) Uani d . 1 . .
H H1 0.5196 0.4409 0.2638 0.047 Uiso calc R 1 . .
N N3 0.2104(4) 0.55718(19) 0.34370(8) 0.0421(5) Uani d . 1 . .
O O1 0.8720(4) 0.51016(18) 0.19406(9) 0.0640(6) Uani d . 1 . .
C C5 0.1287(5) 0.4153(2) 0.34624(11) 0.0432(6) Uani d . 1 . .
H H5A 0.1514 0.3753 0.3057 0.052 Uiso calc R 1 . .
H H5B -0.0597 0.4115 0.3563 0.052 Uiso calc R 1 . .
C C6 0.2786(5) 0.3314(2) 0.39185(10) 0.0406(6) Uani d . 1 . .
H H6 0.4653 0.3268 0.3787 0.049 Uiso calc R 1 . .
O O4 0.2921(5) 0.1954(2) 0.50513(9) 0.0741(7) Uani d . 1 . .
C C7 0.1743(5) 0.1882(2) 0.39737(11) 0.0453(6) Uani d . 1 . .
H H7A 0.2109 0.1387 0.3596 0.054 Uiso calc R 1 . .
H H7B -0.0175 0.1904 0.4032 0.054 Uiso calc R 1 . .
C C4 0.0734(5) 0.6627(3) 0.37948(11) 0.0474(6) Uani d . 1 . .
H H4B 0.0835 0.6438 0.4233 0.057 Uiso calc R 1 . .
H H4A -0.1125 0.6699 0.3675 0.057 Uiso calc R 1 . .
C C3 0.2257(5) 0.7920(2) 0.36326(11) 0.0507(7) Uani d . 1 . .
H H3A 0.1061 0.8629 0.3488 0.061 Uiso calc R 1 . .
H H3B 0.3255 0.8258 0.3984 0.061 Uiso calc R 1 . .
C C9 0.4109(7) 0.3220(3) 0.49462(13) 0.0653(8) Uani d . 1 . .
H H9A 0.5930 0.3086 0.4808 0.078 Uiso calc R 1 . .
H H9B 0.4163 0.3731 0.5328 0.078 Uiso calc R 1 . .
C C8 0.3037(7) 0.1152(3) 0.45115(13) 0.0651(8) Uani d . 1 . .
H H8B 0.2132 0.0293 0.4583 0.078 Uiso calc R 1 . .
H H8A 0.4885 0.0956 0.4413 0.078 Uiso calc R 1 . .

loop_
_atom_site_aniso_label
_atom_site_aniso_U_11
_atom_site_aniso_U_22
_atom_site_aniso_U_33
_atom_site_aniso_U_12
_atom_site_aniso_U_13
_atom_site_aniso_U_23
O2 0.0554(11) 0.0286(10) 0.0756(13) -0.0030(7) 0.0114(9) 0.0037(8)
N1 0.0450(11) 0.0278(11) 0.0533(12) 0.0051(8) 0.0010(9) 0.0052(9)
C2 0.0377(11) 0.0255(12) 0.0397(12) 0.0020(9) -0.0111(9) 0.0038(9)
O3 0.0719(11) 0.0445(11) 0.0443(10) -0.0009(9) -0.0041(8) -0.0026(8)
N2 0.0474(11) 0.0262(10) 0.0569(12) 0.0006(8) 0.0004(9) 0.0001(9)
C1 0.0458(13) 0.0261(12) 0.0451(13) -0.0020(9) -0.0025(10) 0.0019(10)
N3 0.0524(12) 0.0317(11) 0.0423(11) -0.0025(8) 0.0010(9) 0.0015(8)
O1 0.0772(13) 0.0398(11) 0.0750(13) 0.0116(9) 0.0302(10) 0.0017(10)
C5 0.0450(13) 0.0410(14) 0.0437(13) -0.0091(11) -0.0063(10) 0.0035(10)
C6 0.0441(12) 0.0376(13) 0.0399(12) -0.0056(10) -0.0015(9) 0.0002(10)
O4 0.1233(19) 0.0549(12) 0.0441(10) -0.0022(12) 0.0030(11) 0.0089(9)
C7 0.0536(14) 0.0350(13) 0.0471(14) -0.0038(10) 0.0041(11) -0.0019(10)
C4 0.0462(13) 0.0482(15) 0.0477(13) 0.0052(11) -0.0027(10) -0.0031(12)
C3 0.0677(17) 0.0349(14) 0.0494(14) 0.0088(12) -0.0027(12) -0.0024(11)
C9 0.095(2) 0.0565(18) 0.0446(15) 0.0001(15) -0.0174(14) 0.0038(13)
C8 0.096(2) 0.0411(16) 0.0584(17) 0.0051(15) 0.0003(15) 0.0049(13)

loop_
_atom_type_symbol
_atom_type_description
_atom_type_scat_dispersion_real
_atom_type_scat_dispersion_imag
_atom_type_scat_source
C C 0.0033 0.0016 'International Tables Vol C Tables 4.2.6.8 and 6.1.1.4'
H H 0.0000 0.0000 'International Tables Vol C Tables 4.2.6.8 and 6.1.1.4'
N N 0.0061 0.0033 'International Tables Vol C Tables 4.2.6.8 and 6.1.1.4'
O O 0.0106 0.0060 'International Tables Vol C Tables 4.2.6.8 and 6.1.1.4'

loop_
_geom_angle_atom_site_label_1
_geom_angle_atom_site_label_2
_geom_angle_atom_site_label_3
_geom_angle_site_symmetry_1
_geom_angle_site_symmetry_3
_geom_angle
_geom_angle_publ_flag
O2 N1 C1 . . 121.61(19) ?
O2 N1 O1 . . 119.35(19) ?
N1 C1 C2 . . 123.2(2) ?
N1 C1 H1 . . 118.4 ?
C2 N2 H2 . . 124.0 ?
C2 N2 C3 . . 112.0(2) ?
C2 C1 H1 . . 118.4 ?
C2 N3 C5 . . 127.03(19) ?
C2 N3 C4 . . 111.03(19) ?
O3 C6 C5 . . 108.72(19) ?
O3 C6 H6 . . 108.2 ?
O3 C6 C7 . . 110.17(18) ?
O3 C9 H9A . . 109.4 ?
O3 C9 H9B . . 109.4 ?
N2 C2 C1 . . 127.1(2) ?
N2 C2 N3 . . 110.1(2) ?
N2 C3 C4 . . 102.82(18) ?
N2 C3 H3A . . 111.2 ?
N2 C3 H3B . . 111.2 ?
N3 C2 C1 . . 122.80(19) ?
N3 C5 H5A . . 108.7 ?
N3 C5 H5B . . 108.7 ?
N3 C5 C6 . . 114.35(18) ?
N3 C4 H4B . . 111.1 ?
N3 C4 H4A . . 111.1 ?
N3 C4 C3 . . 103.34(19) ?
O1 N1 C1 . . 119.04(19) ?
C5 N3 C4 . . 121.66(19) ?
C5 C6 H6 . . 108.2 ?
C5 C6 C7 . . 113.16(18) ?
H5A C5 H5B . . 107.6 ?
C6 C5 H5A . . 108.7 ?
C6 C5 H5B . . 108.7 ?
C6 C7 H7A . . 109.5 ?
C6 C7 H7B . . 109.5 ?
C6 C7 C8 . . 110.7(2) ?
O4 C9 O3 . . 111.3(2) ?
O4 C9 H9A . . 109.4 ?
O4 C9 H9B . . 109.4 ?
O4 C8 C7 . . 111.0(2) ?
O4 C8 H8B . . 109.4 ?
O4 C8 H8A . . 109.4 ?
C7 C6 H6 . . 108.2 ?
C7 C8 H8B . . 109.4 ?
C7 C8 H8A . . 109.4 ?
H7A C7 H7B . . 108.1 ?
C4 C3 H3A . . 111.2 ?
C4 C3 H3B . . 111.2 ?
H4B C4 H4A . . 109.1 ?
C3 N2 H2 . . 124.0 ?
C3 C4 H4B . . 111.1 ?
C3 C4 H4A . . 111.1 ?
H3A C3 H3B . . 109.1 ?
C9 O3 C6 . . 110.8(2) ?
C9 O4 C8 . . 110.0(2) ?
H9A C9 H9B . . 108.0 ?
C8 C7 H7A . . 109.5 ?
C8 C7 H7B . . 109.5 ?
H8B C8 H8A . . 108.0 ?

loop_
_geom_bond_atom_site_label_1
_geom_bond_atom_site_label_2
_geom_bond_site_symmetry_2
_geom_bond_distance
_geom_bond_publ_flag
O2 N1 . 1.253(2) ?
N1 C1 . 1.350(3) ?
N1 O1 . 1.267(2) ?
C2 N2 . 1.329(3) ?
C2 C1 . 1.401(3) ?
C2 N3 . 1.345(3) ?
O3 C6 . 1.418(3) ?
O3 C9 . 1.414(3) ?
N2 H2 . 0.8600 ?
N2 C3 . 1.462(3) ?
C1 H1 . 0.9300 ?
N3 C5 . 1.452(3) ?
N3 C4 . 1.465(3) ?
C5 H5A . 0.9700 ?
C5 H5B . 0.9700 ?
C5 C6 . 1.491(3) ?
C6 H6 . 0.9800 ?
C6 C7 . 1.504(3) ?
O4 C9 . 1.396(4) ?
O4 C8 . 1.413(3) ?
C7 H7A . 0.9700 ?
C7 H7B . 0.9700 ?
C7 C8 . 1.516(4) ?
C4 H4B . 0.9700 ?
C4 H4A . 0.9700 ?
C4 C3 . 1.522(4) ?
C3 H3A . 0.9700 ?
C3 H3B . 0.9700 ?
C9 H9A . 0.9700 ?
C9 H9B . 0.9700 ?
C8 H8B . 0.9700 ?
C8 H8A . 0.9700 ?

loop_
_geom_hbond_atom_site_label_D
_geom_hbond_atom_site_label_H
_geom_hbond_atom_site_label_A
_geom_hbond_site_symmetry_A
_geom_hbond_distance_DH
_geom_hbond_distance_HA
_geom_hbond_distance_DA
_geom_hbond_angle_DHA
N2 H2 O2 . 0.86 2.17 2.694(3) 119
N2 H2 O1 2_655 0.86 2.17 2.824(3) 133
C1 H1 O2 2_645 0.93 2.42 3.249(3) 148

loop_
_geom_torsion_atom_site_label_1
_geom_torsion_atom_site_label_2
_geom_torsion_atom_site_label_3
_geom_torsion_atom_site_label_4
_geom_torsion_site_symmetry_1
_geom_torsion_site_symmetry_2
_geom_torsion_site_symmetry_3
_geom_torsion_site_symmetry_4
_geom_torsion
_geom_torsion_publ_flag
O2 N1 C1 C2 . . . . 0.9(3) ?
C2 N2 C3 C4 . . . . -7.0(2) ?
C2 N3 C5 C6 . . . . 92.4(3) ?
C2 N3 C4 C3 . . . . -6.3(2) ?
O3 C6 C7 C8 . . . . -49.0(3) ?
N2 C2 C1 N1 . . . . 1.8(3) ?
N2 C2 N3 C5 . . . . 176.06(19) ?
N2 C2 N3 C4 . . . . 2.1(2) ?
C1 C2 N2 C3 . . . . -176.0(2) ?
C1 C2 N3 C5 . . . . -4.5(3) ?
C1 C2 N3 C4 . . . . -178.49(19) ?
N3 C2 N2 C3 . . . . 3.4(2) ?
N3 C2 C1 N1 . . . . -177.49(18) ?
N3 C5 C6 O3 . . . . 52.3(3) ?
N3 C5 C6 C7 . . . . 175.06(19) ?
N3 C4 C3 N2 . . . . 7.6(2) ?
O1 N1 C1 C2 . . . . -179.4(2) ?
C5 N3 C4 C3 . . . . 179.39(19) ?
C5 C6 C7 C8 . . . . -170.9(2) ?
C6 O3 C9 O4 . . . . -64.4(3) ?
C6 C7 C8 O4 . . . . 49.6(3) ?
C4 N3 C5 C6 . . . . -94.3(3) ?
C9 O3 C6 C5 . . . . -179.5(2) ?
C9 O3 C6 C7 . . . . 56.0(3) ?
C9 O4 C8 C7 . . . . -56.4(3) ?
C8 O4 C9 O3 . . . . 64.1(3) ?
